data_7030441
loop_
_publ_author_name
'Nebe, Thomas'
'Beitat, Alexander'
'W\"urtele, Christian'
'D\"ucker-Benfer, Carlos'
'van Eldik, Rudi'
'McKenzie, Christine J.'
'Schindler, Siegfried'

_publ_section_title
;
 Reinvestigation of the formation of a mononuclear Fe(III) hydroperoxido
 complex using high pressure kinetics.
;
_journal_issue 33
_journal_name_full 'Dalton transactions (Cambridge, England : 2003)'
_journal_page_first 7768
_journal_page_last 7773
_journal_paper_doi 10.1039/c0dt00247j
_journal_volume 39
_journal_year 2010
_chemical_formula_sum 'C27 H29 N5'
_chemical_formula_weight 423.55
_chemical_name_systematic
;
?
;
_space_group_IT_number 15
_symmetry_cell_setting monoclinic
_symmetry_space_group_name_Hall '-C 2yc'
_symmetry_space_group_name_H-M 'C 1 2/c 1'
_atom_sites_solution_hydrogens geom
_atom_sites_solution_primary direct
_atom_sites_solution_secondary difmap
_audit_creation_method SHELXL-97
_cell_angle_alpha 90.00
_cell_angle_beta 123.39(3)
_cell_angle_gamma 90.00
_cell_formula_units_Z 4
_cell_length_a 26.242(5)
_cell_length_b 6.2333(12)
_cell_length_c 17.286(4)
_cell_measurement_temperature 193(2)
_cell_volume 2360.8(12)
_computing_cell_refinement 'STOE IPDS Software (1997)'
_computing_data_collection 'STOE IPDS Software (1997)'
_computing_data_reduction 'STOE IPDS Software (1997)'
_computing_structure_refinement 'SHELXL-97 (Sheldrick, 1997)'
_computing_structure_solution 'SHELXS-97 (Sheldrick, 1990)'
_diffrn_ambient_temperature 193(2)
_diffrn_measured_fraction_theta_full 0.956
_diffrn_measured_fraction_theta_max 0.956
_diffrn_measurement_device_type 'STOE IPDS'
_diffrn_radiation_monochromator graphite
_diffrn_radiation_source 'fine-focus sealed tube'
_diffrn_radiation_type MoK\a
_diffrn_radiation_wavelength 0.71073
_diffrn_reflns_av_R_equivalents 0.1232
_diffrn_reflns_av_sigmaI/netI 0.0804
_diffrn_reflns_limit_h_max 34
_diffrn_reflns_limit_h_min -32
_diffrn_reflns_limit_k_max 8
_diffrn_reflns_limit_k_min -8
_diffrn_reflns_limit_l_max 22
_diffrn_reflns_limit_l_min -21
_diffrn_reflns_number 10191
_diffrn_reflns_theta_full 28.06
_diffrn_reflns_theta_max 28.06
_diffrn_reflns_theta_min 3.40
_exptl_absorpt_coefficient_mu 0.072
_exptl_absorpt_correction_type none
_exptl_crystal_colour colourless
_exptl_crystal_density_diffrn 1.192
_exptl_crystal_density_method 'not measured'
_exptl_crystal_description block
_exptl_crystal_F_000 904
_exptl_crystal_size_max 0.80
_exptl_crystal_size_mid 0.36
_exptl_crystal_size_min 0.20
_refine_diff_density_max 0.262
_refine_diff_density_min -0.252
_refine_diff_density_rms 0.047
_refine_ls_extinction_method none
_refine_ls_goodness_of_fit_ref 1.007
_refine_ls_hydrogen_treatment refall
_refine_ls_matrix_type full
_refine_ls_number_parameters 205
_refine_ls_number_reflns 2748
_refine_ls_number_restraints 0
_refine_ls_restrained_S_all 1.007
_refine_ls_R_factor_all 0.0801
_refine_ls_R_factor_gt 0.0571
_refine_ls_shift/su_max 0.000
_refine_ls_shift/su_mean 0.000
_refine_ls_structure_factor_coef Fsqd
_refine_ls_weighting_details 'calc w=1/[\s^2^(Fo^2^)+(0.0890P)^2^+0.0000P] where P=(Fo^2^+2Fc^2^)/3'
_refine_ls_weighting_scheme calc
_refine_ls_wR_factor_gt 0.1448
_refine_ls_wR_factor_ref 0.1590
_reflns_number_gt 1919
_reflns_number_total 2748
_reflns_threshold_expression >2sigma(I)
_cod_data_source_file c0dt00247j.txt
_cod_data_source_block shin129s
_cod_depositor_comments
;
The following automatic conversions were performed:

'_symmetry_cell_setting' value 'Monoclinic' changed to 'monoclinic'
according to
/usr/data/users/saulius/automatic-downloads/retrospective/RSC/lib/dictionaries/cif_core.dic
dictionary named 'cif_core.dic' version 2.4.2 from 2011-04-26.

Automatic conversion script
Id: cif_fix_values 2281 2013-09-26 08:29:07Z andrius 
;
_cod_original_cell_volume 2360.8(8)
_cod_original_sg_symbol_H-M C2/c
_cod_database_code 7030441

loop_
_symmetry_equiv_pos_as_xyz
'x, y, z'
'-x, y, -z+1/2'
'x+1/2, y+1/2, z'
'-x+1/2, y+1/2, -z+1/2'
'-x, -y, -z'
'x, -y, z-1/2'
'-x+1/2, -y+1/2, -z'
'x+1/2, -y+1/2, z-1/2'

loop_
_atom_site_label
_atom_site_type_symbol
_atom_site_fract_x
_atom_site_fract_y
_atom_site_fract_z
_atom_site_U_iso_or_equiv
_atom_site_adp_type
_atom_site_occupancy
_atom_site_symmetry_multiplicity
_atom_site_calc_flag
_atom_site_refinement_flags
C2 C 0.24395(8) 0.8631(4) 0.11240(15) 0.0531(5) Uani 1 1 d .
C3 C 0.25502(8) 1.0731(4) 0.14055(13) 0.0532(5) Uani 1 1 d .
C4 C 0.21643(7) 1.1751(3) 0.15923(13) 0.0462(5) Uani 1 1 d .
C5 C 0.16809(6) 1.0600(3) 0.14941(11) 0.0382(4) Uani 1 1 d .
C6 C 0.16013(6) 0.8484(2) 0.12067(10) 0.0312(4) Uani 1 1 d .
C7 C 0.11034(6) 0.7101(3) 0.11277(11) 0.0340(4) Uani 1 1 d .
C8 C 0.02645(7) 0.7103(3) 0.13148(12) 0.0409(4) Uani 1 1 d .
C9 C 0.06390(6) 0.6790(3) 0.23533(12) 0.0359(4) Uani 1 1 d .
C10 C 0.09005(8) 0.8532(3) 0.29443(12) 0.0408(4) Uani 1 1 d .
C11 C 0.12412(9) 0.8214(3) 0.38975(13) 0.0464(4) Uani 1 1 d .
C12 C 0.13093(9) 0.6169(3) 0.42422(13) 0.0465(4) Uani 1 1 d .
C13 C 0.10435(9) 0.4509(3) 0.36378(15) 0.0518(5) Uani 1 1 d .
C14 C 0.07131(8) 0.4785(3) 0.26964(12) 0.0467(4) Uani 0.50 1 d P
C15 C 0.01903(7) 0.9039(3) 0.00412(10) 0.0371(4) Uani 1 1 d .
N1 N 0.19700(6) 0.7485(2) 0.10178(10) 0.0424(4) Uani 1 1 d .
N2 N 0.07131(8) 0.4785(3) 0.26964(12) 0.0467(4) Uani 0.50 1 d P
N3 N 0.05916(5) 0.8326(2) 0.10056(9) 0.0323(3) Uani 1 1 d .
H2 H 0.2694(11) 0.779(4) 0.0964(19) 0.065(7) Uiso 1 1 d .
H3 H 0.2867(12) 1.158(4) 0.145(2) 0.083(8) Uiso 1 1 d .
H4 H 0.2205(9) 1.326(3) 0.1786(16) 0.049(6) Uiso 1 1 d .
H5 H 0.1401(10) 1.131(3) 0.1631(16) 0.048(5) Uiso 1 1 d .
H7A H 0.0983(8) 0.608(3) 0.0632(14) 0.036(5) Uiso 1 1 d .
H7B H 0.1263(8) 0.629(3) 0.1703(14) 0.035(5) Uiso 1 1 d .
H8A H -0.0096(9) 0.799(3) 0.1192(15) 0.043(5) Uiso 1 1 d .
H8B H 0.0135(11) 0.562(4) 0.1014(17) 0.065(7) Uiso 1 1 d .
H10 H 0.0852(9) 0.998(3) 0.2709(15) 0.050(5) Uiso 1 1 d .
H11 H 0.1416(10) 0.947(3) 0.4293(16) 0.053(6) Uiso 1 1 d .
H12 H 0.1529(10) 0.589(4) 0.4900(17) 0.060(6) Uiso 1 1 d .
H13 H 0.1064(10) 0.299(3) 0.3854(17) 0.053(6) Uiso 1 1 d .
H14 H 0.0498(16) 0.361(6) 0.229(3) 0.035(9) Uiso 0.50 1 d P
H15A H -0.0068(9) 0.782(3) -0.0329(15) 0.046(5) Uiso 1 1 d .
H15B H 0.0467(10) 0.947(3) -0.0204(16) 0.053(6) Uiso 1 1 d .

loop_
_atom_site_aniso_label
_atom_site_aniso_U_11
_atom_site_aniso_U_22
_atom_site_aniso_U_33
_atom_site_aniso_U_23
_atom_site_aniso_U_13
_atom_site_aniso_U_12
C2 0.0320(8) 0.0829(14) 0.0441(10) -0.0101(9) 0.0208(8) -0.0075(8)
C3 0.0326(8) 0.0807(14) 0.0382(9) -0.0023(9) 0.0145(7) -0.0189(8)
C4 0.0361(8) 0.0517(10) 0.0359(9) -0.0020(7) 0.0103(7) -0.0119(7)
C5 0.0263(6) 0.0446(8) 0.0323(8) -0.0014(6) 0.0089(6) -0.0026(6)
C6 0.0206(6) 0.0443(8) 0.0197(6) 0.0003(5) 0.0054(5) -0.0002(5)
C7 0.0244(6) 0.0400(8) 0.0304(7) -0.0015(6) 0.0105(6) -0.0009(5)
C8 0.0247(6) 0.0572(10) 0.0321(8) 0.0018(7) 0.0100(6) -0.0069(6)
C9 0.0258(6) 0.0459(8) 0.0353(8) 0.0047(6) 0.0164(6) 0.0019(6)
C10 0.0436(8) 0.0419(8) 0.0341(9) 0.0071(6) 0.0196(7) 0.0086(7)
C11 0.0513(9) 0.0515(9) 0.0335(9) 0.0031(7) 0.0215(8) 0.0107(8)
C12 0.0482(9) 0.0601(10) 0.0348(8) 0.0139(8) 0.0251(8) 0.0154(8)
C13 0.0580(10) 0.0463(9) 0.0487(10) 0.0181(8) 0.0279(9) 0.0094(8)
C14 0.0464(8) 0.0461(9) 0.0443(9) 0.0063(7) 0.0229(7) -0.0033(7)
C15 0.0275(6) 0.0499(9) 0.0202(6) -0.0019(6) 0.0044(5) 0.0022(6)
N1 0.0300(6) 0.0590(9) 0.0344(7) -0.0092(6) 0.0153(6) -0.0034(6)
N2 0.0464(8) 0.0461(9) 0.0443(9) 0.0063(7) 0.0229(7) -0.0033(7)
N3 0.0196(5) 0.0468(7) 0.0222(6) 0.0024(5) 0.0062(4) 0.0006(5)

loop_
_atom_type_symbol
_atom_type_description
_atom_type_scat_dispersion_real
_atom_type_scat_dispersion_imag
_atom_type_scat_source
C C 0.0033 0.0016 'International Tables Vol C Tables 4.2.6.8 and 6.1.1.4'
H H 0.0000 0.0000 'International Tables Vol C Tables 4.2.6.8 and 6.1.1.4'
N N 0.0061 0.0033 'International Tables Vol C Tables 4.2.6.8 and 6.1.1.4'

loop_
_geom_angle_atom_site_label_1
_geom_angle_atom_site_label_2
_geom_angle_atom_site_label_3
_geom_angle
_geom_angle_site_symmetry_3
N1 C2 C3 123.7(2) .
C2 C3 C4 119.00(17) .
C3 C4 C5 118.36(18) .
C6 C5 C4 119.01(17) .
N1 C6 C5 123.12(14) .
N1 C6 C7 114.85(14) .
C5 C6 C7 121.97(15) .
N3 C7 C6 113.41(13) .
N3 C8 C9 112.04(12) .
C14 C9 C10 120.53(17) .
C14 C9 C8 118.89(16) .
C10 C9 C8 120.58(15) .
C9 C10 C11 119.75(16) .
C12 C11 C10 119.40(18) .
C13 C12 C11 118.89(18) .
C12 C13 C14 122.63(17) .
C9 C14 C13 118.79(17) .
N3 C15 C15 111.70(17) 5_575
C6 N1 C2 116.85(16) .
C8 N3 C7 110.85(13) .
C8 N3 C15 112.16(12) .
C7 N3 C15 110.58(14) .

loop_
_geom_bond_atom_site_label_1
_geom_bond_atom_site_label_2
_geom_bond_distance
_geom_bond_site_symmetry_2
C2 N1 1.347(2) .
C2 C3 1.370(3) .
C3 C4 1.376(3) .
C4 C5 1.384(2) .
C5 C6 1.384(2) .
C6 N1 1.333(2) .
C6 C7 1.508(2) .
C7 N3 1.4560(19) .
C8 N3 1.452(2) .
C8 C9 1.512(2) .
C9 C14 1.351(2) .
C9 C10 1.386(2) .
C10 C11 1.390(2) .
C11 C12 1.376(3) .
C12 C13 1.359(3) .
C13 C14 1.370(3) .
C15 N3 1.4672(19) .
C15 C15 1.516(3) 5_575
